data_1526759
loop_
_publ_author_name
'Takeuchi, K.'
'Loong, C.-K.'
'Richardson, J.W.jr.'
'Guan, J.'
'Dorris, S.E.'
'Balachandran, U.'

_publ_section_title
;
 The crystal structures and phase transitions in Y-doped Ba Ce O3: their
 dependence on Y concentration and hydrogen doping
;
_journal_name_full 'Solid State Ionics'
_journal_page_first 63
_journal_page_last 77
_journal_volume 138
_journal_year 2000
_chemical_formula_sum 'Ba Ce0.85 O2.925 Y0.15'
_chemical_name_systematic 'Ba (Ce0.85 Y0.15) O2.925'
_space_group_IT_number 12
_symmetry_space_group_name_Hall '-I 2y'
_symmetry_space_group_name_H-M 'I 1 2/m 1'
_cell_angle_alpha 90
_cell_angle_beta 90.58
_cell_angle_gamma 90
_cell_formula_units_Z 4
_cell_length_a 6.231
_cell_length_b 8.76
_cell_length_c 6.214
_cell_volume 339.165
_citation_journal_id_ASTM SSIOD3
_cod_data_source_file Takeuchi_SSIOD3_2000_616.cif
_cod_data_source_block Ba1Ce0.85O2.925Y0.15
_cod_original_cell_volume 339.1649
_cod_original_sg_symbol_Hall '-C 2y (x,y,-x+z)'
_cod_original_formula_sum 'Ba1 Ce0.85 O2.925 Y0.15'
_cod_database_code 1526759

loop_
_symmetry_equiv_pos_as_xyz
x,y,z
-x,y,-z
-x,-y,-z
x,-y,z
x+1/2,y+1/2,z+1/2
-x+1/2,y+1/2,-z+1/2
-x+1/2,-y+1/2,-z+1/2
x+1/2,-y+1/2,z+1/2

loop_
_atom_site_label
_atom_site_type_symbol
_atom_site_fract_x
_atom_site_fract_y
_atom_site_fract_z
_atom_site_occupancy
_atom_site_U_iso_or_equiv
O3 O-2 0.5 0.202 0 0.962 0.0
O2 O-2 0 0.295 0 0.962 0.0
O1 O-2 0.169 0 0.251 1 0.0
Y1 Y+3 0.25 0.25 0.25 0.15 0.0
Ce1 Ce+4 0.25 0.25 0.25 0.85 0.0
Ba1 Ba+2 0.238 0 0.753 1 0.0
